data_1511546
loop_
_publ_author_name
'Kuetuekcue, M.N.'
'Cardoso Gil, R.'
'Borrmann, H.'
'Carillo-Cabrera, W.'
'Somer, M.'

_publ_section_title
;
 Mg2 (B N2) Cl and Mg8 (B N2)5 I: Novel magnesium nitridoborate halides -
 syntheses, crystal structures and vibrational spectra
;
_journal_name_full 'Zeitschrift fuer Anorganische und Allgemeine Chemie'
_journal_page_first 1015
_journal_page_last 1021
_journal_paper_doi 10.1002/zaac.200400055
_journal_volume 630
_journal_year 2004
_chemical_formula_sum 'B5 I Mg8 N10'
_chemical_name_systematic 'Mg8 (B N2)5 I'
_space_group_IT_number 74
_symmetry_space_group_name_Hall '-I 2b 2'
_symmetry_space_group_name_H-M 'I m m a'
_cell_angle_alpha 90
_cell_angle_beta 90
_cell_angle_gamma 90
_cell_formula_units_Z 4
_cell_length_a 13.535
_cell_length_b 9.35
_cell_length_c 11.194
_cell_volume 1416.626
_citation_journal_id_ASTM ZAACAB
_cod_data_source_file boron4-x_184.cif
_cod_data_source_block B5I1Mg8N10
_cod_original_formula_sum 'B5 I1 Mg8 N10'
_cod_database_code 1511546

loop_
_symmetry_equiv_pos_as_xyz
x,y,z
-x,-y+1/2,z
x,-y,-z
-x,y+1/2,-z
-x,-y,-z
x,y-1/2,-z
-x,y,z
x,-y-1/2,z
x+1/2,y+1/2,z+1/2
-x+1/2,-y+1,z+1/2
x+1/2,-y+1/2,-z+1/2
-x+1/2,y+1,-z+1/2
-x+1/2,-y+1/2,-z+1/2
x+1/2,y,-z+1/2
-x+1/2,y+1/2,z+1/2
x+1/2,-y,z+1/2

loop_
_atom_site_label
_atom_site_type_symbol
_atom_site_fract_x
_atom_site_fract_y
_atom_site_fract_z
_atom_site_occupancy
_atom_site_U_iso_or_equiv
N3 N-3 0.79365 0.3923 0.10018 1 0.0
Mg2 Mg+2 0.31632 0 0 1 0.0
B3 B+3 0.2052 0.25 0.1017 1 0.0
I1 I-1 0 0.25 0.34699 1 0.0
Mg1 Mg+2 0 0.54506 0.27513 1 0.0
B1 B+3 0 0.25 0.9038 1 0.0
N1 N-3 0 0.6078 0.0996 1 0.0
N2 N-3 0.36554 0.6069 0.1528 1 0.0
Mg4 Mg+2 0.25 0.50109 0.25 1 0.0
B2 B+3 0.364 0.25 0.85 1 0.0
Mg3 Mg+2 0.1048 0 0 1 0.0
